data_8100519
loop_
_publ_author_name
'Euler, H.'
'Barbier, B.'
'Meents, A.'
'Kirfel, A.'

_publ_section_title
;
Crystal structure of Tutton's salts, Cs~2~[M^II^(H~2~O)~2~](SeO~2~)
~2~, M^II^ = Mg, Mn, Co, Ni, Zn
;
_journal_issue 4
_journal_name_full 'Zeitschrift f\"ur Kristallographie - New Crystal Structures'
_journal_page_first 405
_journal_page_last 408
_journal_volume 218
_journal_year 2003
_chemical_formula_moiety '(Cs 1+)2, Zn 2+, (Se O4 2-)2, 6(H2O)'
_chemical_formula_sum 'Cs2 H12 O14 Se2 Zn'
_chemical_formula_weight 725.21
_space_group_IT_number 14
_symmetry_cell_setting monoclinic
_symmetry_space_group_name_Hall '-P 2yab'
_symmetry_space_group_name_H-M 'P 1 21/a 1'
_cell_angle_alpha 90.00
_cell_angle_beta 106.155(10)
_cell_angle_gamma 90.00
_cell_formula_units_Z 2
_cell_length_a 9.4832(13)
_cell_length_b 13.0046(15)
_cell_length_c 6.4850(8)
_cell_measurement_temperature 293(2)
_cell_volume 768.18(17)
_diffrn_ambient_temperature 293(2)
_exptl_crystal_density_diffrn 3.135
_cod_original_sg_symbol_H-M 'P 21/a'
_cod_original_formula_sum 'H12 Cs2 O14 Se2 Zn'
_cod_database_code 8100519

loop_
_symmetry_equiv_pos_as_xyz
'x, y, z'
'-x+1/2, y+1/2, -z'
'-x, -y, -z'
'x-1/2, -y-1/2, z'

loop_
_atom_site_label
_atom_site_type_symbol
_atom_site_fract_x
_atom_site_fract_y
_atom_site_fract_z
_atom_site_U_iso_or_equiv
_atom_site_adp_type
_atom_site_occupancy
_atom_site_symmetry_multiplicity
_atom_site_Wyckoff_symbol
_atom_site_calc_flag
_atom_site_refinement_flags
_atom_site_disorder_assembly
_atom_site_disorder_group
Zn Zn 0.0000 0.0000 0.0000 0.02229(14) Uani 1 2 a d S . .
Se Se 0.39922(3) 0.14478(2) 0.74298(5) 0.02100(11) Uani 1 4 e d . . .
O1 O 0.4211(3) 0.24367(18) 0.5993(4) 0.0344(5) Uani 1 4 e d . . .
O2 O 0.5462(2) 0.0740(2) 0.8020(4) 0.0400(6) Uani 1 4 e d . . .
O3 O 0.2624(2) 0.07601(19) 0.5990(3) 0.0301(5) Uani 1 4 e d . . .
O4 O 0.3615(3) 0.18548(19) 0.9615(3) 0.0315(5) Uani 1 4 e d . . .
O5 O 0.1581(3) 0.1083(2) 0.1612(4) 0.0300(5) Uani 1 4 e d . . .
O6 O -0.1669(3) 0.1057(2) 0.0151(4) 0.0302(5) Uani 1 4 e d . . .
O7 O -0.0037(3) -0.0626(2) 0.2883(4) 0.0276(5) Uani 1 4 e d . . .
Cs Cs 0.13267(2) 0.351450(17) 0.35274(3) 0.03202(11) Uani 1 4 e d . . .
H1 H 0.191(4) 0.089(3) 0.280(7) 0.027(10) Uiso 1 4 e d . . .
H2 H 0.216(5) 0.123(4) 0.117(8) 0.044(14) Uiso 1 4 e d . . .
H3 H -0.249(7) 0.106(5) -0.078(11) 0.09(2) Uiso 1 4 e d . . .
H4 H -0.148(6) 0.158(4) -0.001(9) 0.058(18) Uiso 1 4 e d . . .
H5 H -0.066(5) -0.065(3) 0.316(6) 0.029(13) Uiso 1 4 e d . . .
H6 H 0.020(5) -0.136(4) 0.306(7) 0.047(12) Uiso 1 4 e d . . .

loop_
_atom_site_aniso_label
_atom_site_aniso_U_11
_atom_site_aniso_U_22
_atom_site_aniso_U_33
_atom_site_aniso_U_23
_atom_site_aniso_U_13
_atom_site_aniso_U_12
Zn 0.0204(2) 0.0246(3) 0.0220(2) 0.0011(2) 0.00613(19) -0.0019(2)
Se 0.01816(16) 0.02267(18) 0.02179(17) -0.00100(12) 0.00494(12) -0.00197(12)
O1 0.0462(14) 0.0283(13) 0.0311(12) 0.0046(10) 0.0147(11) -0.0041(11)
O2 0.0216(11) 0.0403(14) 0.0527(15) -0.0011(12) 0.0017(10) 0.0064(11)
O3 0.0219(10) 0.0386(14) 0.0279(11) -0.0069(10) 0.0036(9) -0.0078(10)
O4 0.0394(13) 0.0328(13) 0.0250(11) -0.0050(10) 0.0135(10) -0.0053(11)
O5 0.0268(12) 0.0380(14) 0.0240(13) -0.0006(11) 0.0049(11) -0.0088(11)
O6 0.0237(12) 0.0286(14) 0.0390(14) 0.0007(11) 0.0099(11) 0.0023(11)
O7 0.0279(13) 0.0315(15) 0.0262(11) 0.0032(10) 0.0125(10) 0.0014(11)
Cs 0.03220(14) 0.03326(15) 0.03158(14) 0.00206(9) 0.01047(9) 0.00021(9)

loop_
_geom_bond_atom_site_label_1
_geom_bond_atom_site_label_2
_geom_bond_distance
_geom_bond_site_symmetry_2
_geom_bond_publ_flag
Zn O7 2.048(2) 3 ?
Zn O7 2.048(2) . ?
Zn O5 2.110(2) 3 ?
Zn O5 2.110(2) . ?
Zn O6 2.120(2) . ?
Zn O6 2.120(2) 3 ?
Se O2 1.625(2) . ?
Se O1 1.635(2) . ?
Se O3 1.638(2) . ?
Se O4 1.643(2) . ?
Se Cs 3.7981(6) 4_665 ?
Se Cs 3.8631(6) 2_546 ?
Se Cs 3.9584(7) 4_666 ?
Se Cs 4.0568(5) . ?
O1 H6 1.72(5) 2_556 ?
O1 O7 2.679(3) 2_556 ?
O1 Cs 3.093(3) . ?
O1 Cs 3.146(2) 4_665 ?
O2 H3 1.92(7) 1_656 ?
O2 O6 2.718(3) 1_656 ?
O2 Cs 3.363(3) 2_546 ?
O2 Cs 3.381(3) 4_665 ?
O2 Cs 3.569(3) 4_666 ?
O2 Cs 5.526(2) . ?
O3 H1 1.99(4) . ?
O3 H5 2.09(4) 3_556 ?
O3 O7 2.753(4) 3_556 ?
O3 O5 2.766(4) . ?
O3 Cs 3.073(3) 2_546 ?
O3 H5 3.64(4) . ?
O3 Cs 3.975(3) . ?
O4 H4 2.05(5) 4_666 ?
O4 H2 2.09(5) 1_556 ?
O4 O6 2.760(4) 4_666 ?
O4 O5 2.792(4) 1_556 ?
O4 Cs 3.106(2) 4_666 ?
O4 Cs 4.493(2) . ?
O5 H2 0.71(5) . ?
O5 H1 0.79(4) . ?
O5 O7 2.936(3) 3 ?
O5 O7 2.945(4) . ?
O5 O6 2.962(4) . ?
O5 O6 3.020(4) 3 ?
O5 Cs 3.430(3) . ?
O5 H1 0.79(4) . ?
O5 H2 0.71(5) . ?
O6 O7 2.929(4) 3 ?
O6 O7 2.967(4) . ?
O6 Cs 3.321(2) 4_565 ?
O6 Cs 4.429(3) . ?
O6 H3 0.84(7) . ?
O6 H4 0.72(5) . ?
O7 Cs 3.806(3) 2_546 ?
O7 H5 0.66(4) . ?
O7 H6 0.98(5) . ?
Cs O3 3.073(3) 2_556 ?
Cs O4 3.106(2) 4_564 ?
Cs O1 3.146(2) 4_565 ?
Cs O6 3.321(2) 4_665 ?
Cs O2 3.363(3) 2_556 ?
Cs O2 3.381(3) 4_565 ?
Cs O2 3.569(3) 4_564 ?
Cs Se 3.7981(6) 4_565 ?
Cs O7 3.806(3) 2_556 ?
Cs Se 3.8631(6) 2_556 ?
